data_7110498
loop_
_publ_author_name
'Rickard, Clifton E. F.'
'Roper, Warren R.'
'Woodman, Timothy J.'
'James Wright, L.'

_publ_section_title
;
 The synthesis and crystal structure of the first metal-bound stannatrane
 complex Os(Sn[OCH2CH2]3N)(\h2-S2CNMe2)(CO)(PPh3)2: structural comparisons
 with the analogous silatrane complex
 Os(Si[OCH2CH2]3N)(\h2-S2CNMe2)(CO)(PPh3)2
;
_journal_issue 9
_journal_name_full 'Chemical Communications'
_journal_page_first 837
_journal_paper_doi 10.1039/a901408j
_journal_year 1999
_chemical_formula_sum 'C46 H48 N2 O4 Os P2 S2 Si'
_chemical_formula_weight 1037.21
_chemical_name_systematic
; 
 ? 
;
_space_group_IT_number 29
_symmetry_cell_setting orthorhombic
_symmetry_space_group_name_Hall 'P 2c -2ac'
_symmetry_space_group_name_H-M 'P c a 21'
_atom_sites_solution_hydrogens geom
_atom_sites_solution_primary direct
_atom_sites_solution_secondary difmap
_audit_creation_method SHELXL-97
_cell_angle_alpha 90.00
_cell_angle_beta 90.00
_cell_angle_gamma 90.00
_cell_formula_units_Z 4
_cell_length_a 19.9139(2)
_cell_length_b 9.94490(10)
_cell_length_c 22.2254(2)
_cell_measurement_reflns_used 8192
_cell_measurement_temperature 203(2)
_cell_measurement_theta_max 27
_cell_measurement_theta_min 2
_cell_volume 4401.56(7)
_computing_cell_refinement 'Siemens SMART'
_computing_data_collection 'Siemens SMART (Siemens, 1995)'
_computing_data_reduction 'Siemens SAINT  (Siemens, 1995)'
_computing_molecular_graphics 'Siemens SHELXTL (Siemens, 1994)'
_computing_publication_material SHELXL-97
_computing_structure_refinement 'SHELXL-97 Sheldrick, (1997)'
_computing_structure_solution 'SHELXS Sheldrick, (1990)'
_diffrn_ambient_temperature 203(2)
_diffrn_measured_fraction_theta_full 0.982
_diffrn_measured_fraction_theta_max 0.982
_diffrn_measurement_device_type 'Siemens SMART'
_diffrn_measurement_method 'Area detector w scans'
_diffrn_radiation_monochromator graphite
_diffrn_radiation_source 'fine-focus sealed tube'
_diffrn_radiation_type MoK\a
_diffrn_radiation_wavelength 0.71073
_diffrn_reflns_av_R_equivalents 0.0281
_diffrn_reflns_av_sigmaI/netI 0.0313
_diffrn_reflns_limit_h_max 25
_diffrn_reflns_limit_h_min 0
_diffrn_reflns_limit_k_max 12
_diffrn_reflns_limit_k_min 0
_diffrn_reflns_limit_l_max 28
_diffrn_reflns_limit_l_min -27
_diffrn_reflns_number 27335
_diffrn_reflns_theta_full 27.49
_diffrn_reflns_theta_max 27.49
_diffrn_reflns_theta_min 1.83
_diffrn_standards_decay_% 0
_exptl_absorpt_coefficient_mu 3.137
_exptl_absorpt_correction_T_max 0.6021
_exptl_absorpt_correction_T_min 0.5198
_exptl_absorpt_correction_type multi-scan
_exptl_crystal_colour Colourless
_exptl_crystal_density_diffrn 1.565
_exptl_crystal_density_method 'not measured'
_exptl_crystal_description Prism
_exptl_crystal_F_000 2088
_exptl_crystal_size_max 0.24
_exptl_crystal_size_mid 0.22
_exptl_crystal_size_min 0.18
_refine_diff_density_max 1.648
_refine_diff_density_min -1.455
_refine_diff_density_rms 0.104
_refine_ls_abs_structure_details 'Flack H D (1983), Acta Cryst. A39, 876-881'
_refine_ls_abs_structure_Flack 0.00
_refine_ls_extinction_method none
_refine_ls_goodness_of_fit_ref 1.173
_refine_ls_hydrogen_treatment mixed
_refine_ls_matrix_type full
_refine_ls_number_parameters 525
_refine_ls_number_reflns 9007
_refine_ls_number_restraints 1
_refine_ls_restrained_S_all 1.173
_refine_ls_R_factor_all 0.0395
_refine_ls_R_factor_gt 0.0346
_refine_ls_shift/su_max 0.024
_refine_ls_shift/su_mean 0.000
_refine_ls_structure_factor_coef Fsqd
_refine_ls_weighting_details 'w=1/[\s^2^(Fo^2^)+(0.0156P)^2^+11.3270P] where P=(Fo^2^+2Fc^2^)/3'
_refine_ls_weighting_scheme calc
_refine_ls_wR_factor_gt 0.0737
_refine_ls_wR_factor_ref 0.0762
_reflns_number_gt 8353
_reflns_number_total 9007
_reflns_threshold_expression >2sigma(I)
_cod_data_source_file 901408jsup1.cif
_cod_data_source_block compound6
_cod_depositor_comments
;
The following automatic conversions were performed:

'_symmetry_cell_setting' value 'Orthorhombic' changed to
'orthorhombic' according to
/home/saulius/struct/CIF-dictionaries/cif_core.dic dictionary named
'cif_core.dic' version 2.4.2 from
2011-04-26.

'_exptl_absorpt_correction_type' value 'Multi-scan'
changed to 'multi-scan' according to
/home/saulius/struct/CIF-dictionaries/cif_core.dic dictionary named
'cif_core.dic' version 2.4.2 from 2011-04-26.

Automatic conversion script
Id: cif_fix_values 1891 2012-01-12 08:04:46Z andrius 

The following automatic conversions were performed:

'_refine_ls_weighting_scheme' value 'calc
w=1/[\s^2^(Fo^2^)+(0.0156P)^2^+11.3270P] where P=(Fo^2^+2Fc^2^)/3'
was changed to 'calc'. New tag '_refine_ls_weighting_details' was
created. The value of the new tag was set to
'w=1/[\s^2^(Fo^2^)+(0.0156P)^2^+11.3270P] where P=(Fo^2^+2Fc^2^)/3'.

Automatic conversion script
Id: cif_fix_values 3143 2015-03-26 13:38:13Z robertas 
;
_cod_database_code 7110498

loop_
_symmetry_equiv_pos_as_xyz
'x, y, z'
'-x, -y, z+1/2'
'x+1/2, -y, z'
'-x+1/2, y, z+1/2'

loop_
_atom_site_label
_atom_site_type_symbol
_atom_site_fract_x
_atom_site_fract_y
_atom_site_fract_z
_atom_site_U_iso_or_equiv
_atom_site_adp_type
_atom_site_occupancy
_atom_site_calc_flag
_atom_site_refinement_flags
Os Os 0.312097(9) 0.085634(18) 0.000429(15) 0.02608(5) Uani 1 d .
Si Si 0.37166(8) 0.25141(18) -0.05525(7) 0.0305(3) Uani 1 d .
S1 S 0.22210(7) 0.25440(15) 0.00671(10) 0.0329(3) Uani 1 d .
S2 S 0.21480(7) -0.00384(16) 0.06280(7) 0.0309(3) Uani 1 d .
P1 P 0.26113(7) -0.00711(16) -0.08667(7) 0.0280(3) Uani 1 d .
P2 P 0.35683(7) 0.15778(16) 0.09394(7) 0.0288(3) Uani 1 d .
O1 O 0.4257(2) -0.1139(4) -0.0071(3) 0.0445(13) Uani 1 d .
O2 O 0.3317(2) 0.2923(5) -0.1190(2) 0.0353(10) Uani 1 d .
O3 O 0.4499(2) 0.2149(5) -0.0758(2) 0.0378(12) Uani 1 d .
O4 O 0.3748(2) 0.3919(4) -0.01460(17) 0.0361(11) Uani 1 d .
N1 N 0.1153(3) 0.1809(6) 0.0712(3) 0.0414(13) Uani 1 d .
N2 N 0.4387(3) 0.4965(7) -0.1245(3) 0.0469(14) Uani 1 d .
C1 C 0.3811(3) -0.0372(6) -0.0053(4) 0.0307(12) Uani 1 d .
C2 C 0.1757(3) 0.1472(6) 0.0500(3) 0.0299(12) Uani 1 d .
C3 C 0.0855(4) 0.3079(9) 0.0584(4) 0.061(2) Uani 1 d .
H3A H 0.0918 0.3292 0.0162 0.092 Uiso 1 calc R
H3B H 0.1067 0.3766 0.0829 0.092 Uiso 1 calc R
H3C H 0.0379 0.3042 0.0675 0.092 Uiso 1 calc R
C4 C 0.0816(5) 0.0976(11) 0.1151(5) 0.069(3) Uani 1 d .
H4A H 0.0877 0.0036 0.1047 0.103 Uiso 1 calc R
H4B H 0.0341 0.1188 0.1154 0.103 Uiso 1 calc R
H4C H 0.1005 0.1143 0.1546 0.103 Uiso 1 calc R
C5 C 0.3212(4) 0.4283(8) -0.1379(4) 0.0421(18) Uani 1 d .
H5A H 0.3071 0.4821 -0.1032 0.051 Uiso 1 calc R
H5B H 0.2847 0.4303 -0.1676 0.051 Uiso 1 calc R
C6 C 0.3835(4) 0.4912(8) -0.1655(3) 0.0494(18) Uani 1 d .
H6A H 0.3968 0.4392 -0.2010 0.059 Uiso 1 calc R
H6B H 0.3728 0.5827 -0.1788 0.059 Uiso 1 calc R
C7 C 0.4796(4) 0.2566(9) -0.1300(4) 0.055(2) Uani 1 d .
H7A H 0.4492 0.2348 -0.1632 0.066 Uiso 1 calc R
H7B H 0.5212 0.2059 -0.1361 0.066 Uiso 1 calc R
C8 C 0.4956(4) 0.4065(8) -0.1320(4) 0.049(2) Uani 1 d .
H8A H 0.5285 0.4263 -0.1004 0.059 Uiso 1 calc R
H8B H 0.5169 0.4265 -0.1707 0.059 Uiso 1 calc R
C9 C 0.4279(3) 0.4880(7) -0.0130(3) 0.0463(19) Uani 1 d .
H9A H 0.4705 0.4406 -0.0071 0.056 Uiso 1 calc R
H9B H 0.4211 0.5476 0.0216 0.056 Uiso 1 calc R
C10 C 0.4328(4) 0.5717(7) -0.0688(3) 0.0461(17) Uani 1 d .
H10A H 0.3928 0.6289 -0.0713 0.055 Uiso 1 calc R
H10B H 0.4719 0.6309 -0.0651 0.055 Uiso 1 calc R
C11 C 0.3108(3) -0.0344(6) -0.1557(3) 0.0308(12) Uani 1 d .
C12 C 0.2791(4) -0.0569(8) -0.2108(3) 0.0452(17) Uani 1 d .
H12A H 0.2325 -0.0440 -0.2143 0.054 Uiso 1 calc R
C13 C 0.3163(4) -0.0988(9) -0.2610(3) 0.055(2) Uani 1 d .
H13A H 0.2945 -0.1169 -0.2977 0.066 Uiso 1 calc R
C14 C 0.3844(5) -0.1131(9) -0.2563(4) 0.055(2) Uani 1 d .
H14A H 0.4095 -0.1406 -0.2899 0.066 Uiso 1 calc R
C15 C 0.4158(4) -0.0879(9) -0.2034(4) 0.053(2) Uani 1 d .
H15A H 0.4626 -0.0979 -0.2007 0.063 Uiso 1 calc R
C16 C 0.3792(3) -0.0470(8) -0.1526(3) 0.0379(16) Uani 1 d .
H16A H 0.4017 -0.0283 -0.1163 0.045 Uiso 1 calc R
C21 C 0.1856(3) 0.0810(7) -0.1126(3) 0.0340(13) Uani 1 d .
C22 C 0.1907(3) 0.1857(7) -0.1538(3) 0.0395(15) Uani 1 d .
H22A H 0.2324 0.2043 -0.1717 0.047 Uiso 1 calc R
C23 C 0.1354(4) 0.2632(8) -0.1689(4) 0.0499(19) Uani 1 d .
H23A H 0.1396 0.3334 -0.1969 0.060 Uiso 1 calc R
C24 C 0.0742(4) 0.2366(9) -0.1425(4) 0.056(2) Uani 1 d .
H24A H 0.0369 0.2908 -0.1515 0.067 Uiso 1 calc R
C25 C 0.0672(4) 0.1274(12) -0.1015(4) 0.056(3) Uani 1 d .
H25A H 0.0251 0.1055 -0.0850 0.067 Uiso 1 calc R
C26 C 0.1241(4) 0.0541(8) -0.0865(3) 0.0501(19) Uani 1 d .
H26A H 0.1207 -0.0154 -0.0580 0.060 Uiso 1 calc R
C31 C 0.2303(3) -0.1805(7) -0.0767(3) 0.0381(15) Uani 1 d .
C32 C 0.1875(4) -0.2368(8) -0.1202(4) 0.058(2) Uani 1 d .
H32A H 0.1737 -0.1847 -0.1533 0.070 Uiso 1 calc R
C33 C 0.1656(4) -0.3670(8) -0.1148(4) 0.056(2) Uani 1 d .
H33A H 0.1398 -0.4055 -0.1457 0.067 Uiso 1 calc R
C34 C 0.1809(4) -0.4417(7) -0.0648(4) 0.0487(18) Uani 1 d .
H34A H 0.1625 -0.5280 -0.0598 0.058 Uiso 1 calc R
C35 C 0.2234(4) -0.3892(7) -0.0219(3) 0.0451(17) Uani 1 d .
H35A H 0.2360 -0.4414 0.0115 0.054 Uiso 1 calc R
C36 C 0.2479(3) -0.2587(6) -0.0280(3) 0.0358(13) Uani 1 d .
H36A H 0.2768 -0.2235 0.0015 0.043 Uiso 1 calc R
C41 C 0.3024(3) 0.2713(7) 0.1364(3) 0.0311(14) Uani 1 d .
C42 C 0.2981(4) 0.4082(8) 0.1198(3) 0.0394(18) Uani 1 d .
H42A H 0.3261 0.4417 0.0892 0.047 Uiso 1 calc R
C43 C 0.2538(4) 0.4921(7) 0.1475(3) 0.0437(16) Uani 1 d .
H43A H 0.2521 0.5833 0.1365 0.052 Uiso 1 calc R
C44 C 0.2119(4) 0.4450(8) 0.1912(3) 0.0530(19) Uani 1 d .
H44A H 0.1814 0.5037 0.2099 0.064 Uiso 1 calc R
C45 C 0.2141(4) 0.3109(9) 0.2081(3) 0.0500(18) Uani 1 d .
H45A H 0.1850 0.2788 0.2382 0.060 Uiso 1 calc R
C46 C 0.2590(3) 0.2246(7) 0.1807(3) 0.0375(14) Uani 1 d .
H46A H 0.2603 0.1336 0.1921 0.045 Uiso 1 calc R
C51 C 0.4399(4) 0.2376(7) 0.0980(3) 0.0360(16) Uani 1 d .
C52 C 0.4894(3) 0.1941(7) 0.0592(3) 0.0395(15) Uani 1 d .
H52A H 0.4791 0.1291 0.0299 0.047 Uiso 1 calc R
C53 C 0.5554(3) 0.2462(8) 0.0629(4) 0.055(2) Uani 1 d .
H53A H 0.5888 0.2161 0.0362 0.066 Uiso 1 calc R
C54 C 0.5701(4) 0.3403(8) 0.1054(4) 0.057(2) Uani 1 d .
H54A H 0.6143 0.3730 0.1086 0.068 Uiso 1 calc R
C55 C 0.5221(5) 0.3876(9) 0.1432(5) 0.063(3) Uani 1 d .
H55A H 0.5332 0.4537 0.1717 0.075 Uiso 1 calc R
C56 C 0.4555(4) 0.3383(8) 0.1401(3) 0.0450(16) Uani 1 d .
H56A H 0.4222 0.3725 0.1658 0.054 Uiso 1 calc R
C61 C 0.3725(3) 0.0202(7) 0.1480(3) 0.0325(14) Uani 1 d .
C62 C 0.3610(4) -0.1143(7) 0.1332(3) 0.0403(16) Uani 1 d .
H62A H 0.3420 -0.1358 0.0957 0.048 Uiso 1 calc R
C63 C 0.3770(4) -0.2158(8) 0.1728(4) 0.0520(19) Uani 1 d .
H63A H 0.3692 -0.3057 0.1617 0.062 Uiso 1 calc R
C64 C 0.4043(4) -0.1881(8) 0.2282(3) 0.0497(19) Uani 1 d .
H64A H 0.4154 -0.2579 0.2549 0.060 Uiso 1 calc R
C65 C 0.4151(4) -0.0557(9) 0.2439(4) 0.0492(19) Uani 1 d .
H65A H 0.4326 -0.0349 0.2820 0.059 Uiso 1 calc R
C66 C 0.4004(4) 0.0470(7) 0.2038(3) 0.0429(16) Uani 1 d .
H66A H 0.4096 0.1364 0.2147 0.051 Uiso 1 calc R

loop_
_atom_site_aniso_label
_atom_site_aniso_U_11
_atom_site_aniso_U_22
_atom_site_aniso_U_33
_atom_site_aniso_U_23
_atom_site_aniso_U_13
_atom_site_aniso_U_12
Os 0.02226(8) 0.03202(9) 0.02396(8) -0.00070(15) 0.00045(15) -0.00229(8)
Si 0.0255(8) 0.0397(9) 0.0265(8) 0.0004(7) 0.0003(6) -0.0042(7)
S1 0.0312(6) 0.0348(6) 0.0327(9) 0.0008(8) -0.0012(8) 0.0010(5)
S2 0.0284(7) 0.0325(7) 0.0317(7) 0.0005(6) 0.0040(6) -0.0028(6)
P1 0.0217(7) 0.0374(8) 0.0250(7) -0.0009(6) 0.0003(6) -0.0022(6)
P2 0.0245(7) 0.0343(8) 0.0277(7) -0.0007(6) -0.0030(6) -0.0040(6)
O1 0.043(2) 0.048(2) 0.043(4) -0.008(3) 0.001(3) 0.0097(18)
O2 0.033(2) 0.042(3) 0.032(2) 0.0024(19) -0.004(2) -0.007(2)
O3 0.026(2) 0.050(3) 0.037(3) 0.005(2) 0.005(2) -0.002(2)
O4 0.038(2) 0.039(2) 0.031(3) -0.0012(16) 0.0031(17) -0.0097(18)
N1 0.032(3) 0.048(3) 0.045(3) -0.005(3) 0.006(3) 0.002(2)
N2 0.043(3) 0.054(4) 0.044(3) -0.004(3) 0.008(3) -0.001(3)
C1 0.028(2) 0.041(3) 0.024(3) -0.003(3) -0.003(3) -0.004(2)
C2 0.024(3) 0.036(3) 0.030(3) -0.008(2) 0.003(2) 0.000(2)
C3 0.045(4) 0.063(5) 0.075(6) -0.007(5) 0.007(4) 0.015(4)
C4 0.034(5) 0.086(7) 0.086(8) -0.015(6) 0.019(5) -0.002(4)
C5 0.035(4) 0.047(4) 0.044(5) -0.001(3) -0.001(3) 0.004(3)
C6 0.061(5) 0.053(4) 0.034(4) 0.005(3) -0.005(3) 0.000(4)
C7 0.041(4) 0.072(6) 0.052(4) -0.008(4) 0.024(4) 0.005(4)
C8 0.039(5) 0.058(5) 0.052(5) 0.004(4) 0.010(4) -0.004(4)
C9 0.047(4) 0.048(4) 0.044(5) -0.005(3) 0.003(3) -0.019(3)
C10 0.051(4) 0.045(4) 0.042(4) -0.007(3) 0.006(3) -0.018(3)
C11 0.032(3) 0.033(3) 0.027(3) -0.001(2) 0.003(3) -0.001(3)
C12 0.041(4) 0.061(5) 0.034(3) -0.004(3) -0.001(3) 0.010(3)
C13 0.058(5) 0.075(6) 0.033(4) -0.012(4) 0.000(3) 0.011(4)
C14 0.054(5) 0.066(6) 0.043(4) -0.003(4) 0.012(4) 0.015(4)
C15 0.036(4) 0.084(6) 0.038(4) -0.001(4) 0.007(3) 0.012(4)
C16 0.029(3) 0.051(4) 0.034(4) -0.001(3) -0.001(3) -0.002(3)
C21 0.023(3) 0.046(3) 0.033(3) -0.014(3) 0.000(2) -0.002(3)
C22 0.032(3) 0.042(4) 0.044(4) -0.005(3) -0.004(3) 0.001(3)
C23 0.050(4) 0.044(4) 0.056(5) -0.015(4) -0.018(4) 0.010(3)
C24 0.037(4) 0.069(5) 0.062(5) -0.021(4) -0.012(4) 0.018(4)
C25 0.017(4) 0.106(7) 0.044(4) -0.018(5) 0.001(3) 0.004(4)
C26 0.037(4) 0.074(5) 0.040(4) -0.009(4) 0.000(3) -0.014(3)
C31 0.034(3) 0.042(4) 0.038(3) -0.007(3) 0.003(3) -0.005(3)
C32 0.073(6) 0.049(4) 0.052(4) 0.007(4) -0.021(4) -0.017(4)
C33 0.051(4) 0.051(4) 0.066(5) -0.001(4) -0.016(4) -0.010(4)
C34 0.040(4) 0.038(4) 0.067(5) -0.001(3) -0.002(4) -0.007(3)
C35 0.055(4) 0.040(4) 0.041(4) 0.007(3) 0.003(3) 0.008(3)
C36 0.034(3) 0.036(3) 0.038(3) -0.005(3) -0.001(3) 0.001(3)
C41 0.028(3) 0.040(4) 0.025(3) -0.004(3) -0.002(3) -0.001(3)
C42 0.034(4) 0.046(4) 0.038(4) -0.005(3) -0.006(3) -0.004(3)
C43 0.054(4) 0.037(4) 0.040(4) -0.006(3) -0.007(3) 0.007(3)
C44 0.058(5) 0.061(5) 0.039(4) -0.008(4) -0.004(4) 0.014(4)
C45 0.043(4) 0.071(5) 0.036(4) -0.005(3) 0.004(3) 0.003(4)
C46 0.035(3) 0.044(4) 0.033(3) -0.002(3) -0.003(3) -0.003(3)
C51 0.035(4) 0.041(4) 0.032(4) 0.005(3) -0.006(3) -0.004(3)
C52 0.030(3) 0.041(4) 0.047(4) 0.009(3) 0.003(3) -0.003(3)
C53 0.024(3) 0.061(5) 0.081(6) 0.012(4) -0.004(4) -0.005(3)
C54 0.029(4) 0.052(5) 0.089(6) 0.011(4) -0.026(4) -0.012(3)
C55 0.053(6) 0.051(5) 0.083(7) 0.008(5) -0.021(5) -0.018(4)
C56 0.044(4) 0.046(4) 0.045(4) -0.002(3) -0.011(3) -0.009(3)
C61 0.031(3) 0.039(4) 0.027(3) 0.004(3) -0.002(3) -0.001(3)
C62 0.041(4) 0.044(4) 0.036(4) 0.001(3) -0.008(3) -0.004(3)
C63 0.058(5) 0.043(4) 0.055(5) 0.012(3) -0.009(4) -0.002(3)
C64 0.051(4) 0.054(4) 0.044(4) 0.020(4) -0.011(3) 0.001(4)
C65 0.043(4) 0.064(5) 0.040(4) 0.006(4) -0.016(3) -0.007(4)
C66 0.050(4) 0.047(4) 0.032(3) 0.004(3) -0.011(3) -0.006(3)

loop_
_atom_type_symbol
_atom_type_description
_atom_type_scat_dispersion_real
_atom_type_scat_dispersion_imag
_atom_type_scat_source
C C 0.0033 0.0016 'International Tables Vol C Tables 4.2.6.8 and 6.1.1.4'
H H 0.0000 0.0000 'International Tables Vol C Tables 4.2.6.8 and 6.1.1.4'
N N 0.0061 0.0033 'International Tables Vol C Tables 4.2.6.8 and 6.1.1.4'
O O 0.0106 0.0060 'International Tables Vol C Tables 4.2.6.8 and 6.1.1.4'
Si Si 0.0817 0.0704 'International Tables Vol C Tables 4.2.6.8 and 6.1.1.4'
P P 0.1023 0.0942 'International Tables Vol C Tables 4.2.6.8 and 6.1.1.4'
S S 0.1246 0.1234 'International Tables Vol C Tables 4.2.6.8 and 6.1.1.4'
Os Os -1.2165 7.6030 'International Tables Vol C Tables 4.2.6.8 and 6.1.1.4'

loop_
_geom_angle_atom_site_label_1
_geom_angle_atom_site_label_2
_geom_angle_atom_site_label_3
_geom_angle
C1 Os P2 88.9(2)
C1 Os P1 90.3(2)
P2 Os P1 173.26(5)
C1 Os Si 92.9(2)
P2 Os Si 93.38(5)
P1 Os Si 93.34(5)
C1 Os S1 178.34(18)
P2 Os S1 91.00(6)
P1 Os S1 89.99(6)
Si Os S1 85.40(6)
C1 Os S2 112.0(2)
P2 Os S2 85.09(5)
P1 Os S2 89.01(5)
Si Os S2 154.98(6)
S1 Os S2 69.67(5)
O3 Si O4 107.3(2)
O3 Si O2 105.5(2)
O4 Si O2 105.8(2)
O3 Si Os 117.3(2)
O4 Si Os 108.53(15)
O2 Si Os 111.80(18)
C2 S1 Os 90.0(2)
C2 S2 Os 87.1(2)
C21 P1 C31 102.2(3)
C21 P1 C11 104.4(3)
C31 P1 C11 98.1(3)
C21 P1 Os 114.9(2)
C31 P1 Os 114.1(2)
C11 P1 Os 120.4(2)
C41 P2 C51 104.0(3)
C41 P2 C61 102.8(3)
C51 P2 C61 97.8(3)
C41 P2 Os 114.6(2)
C51 P2 Os 120.8(2)
C61 P2 Os 114.2(2)
C5 O2 Si 123.2(4)
C7 O3 Si 124.4(5)
C9 O4 Si 127.1(4)
C2 N1 C3 121.9(6)
C2 N1 C4 120.9(6)
C3 N1 C4 116.7(6)
C6 N2 C10 120.0(6)
C6 N2 C8 120.3(6)
C10 N2 C8 118.6(7)
O1 C1 Os 177.7(7)
N1 C2 S1 122.0(5)
N1 C2 S2 124.8(5)
S1 C2 S2 113.2(3)
O2 C5 C6 112.8(6)
N2 C6 C5 112.8(6)
O3 C7 C8 113.7(7)
N2 C8 C7 115.8(7)
O4 C9 C10 113.7(5)
N2 C10 C9 115.2(6)
C16 C11 C12 118.7(6)
C16 C11 P1 120.3(5)
C12 C11 P1 120.6(5)
C11 C12 C13 120.4(7)
C14 C13 C12 119.6(7)
C15 C14 C13 120.3(7)
C14 C15 C16 120.8(7)
C11 C16 C15 120.1(7)
C26 C21 C22 119.0(7)
C26 C21 P1 120.2(6)
C22 C21 P1 120.4(5)
C23 C22 C21 121.2(7)
C24 C23 C22 119.5(8)
C23 C24 C25 120.3(7)
C26 C25 C24 118.3(8)
C21 C26 C25 121.4(8)
C36 C31 C32 118.0(6)
C36 C31 P1 122.5(5)
C32 C31 P1 119.5(5)
C33 C32 C31 120.6(7)
C34 C33 C32 120.8(7)
C33 C34 C35 119.5(7)
C34 C35 C36 120.0(6)
C31 C36 C35 120.9(6)
C46 C41 C42 118.0(6)
C46 C41 P2 121.9(5)
C42 C41 P2 119.8(5)
C43 C42 C41 120.8(7)
C42 C43 C44 120.5(7)
C43 C44 C45 120.3(7)
C46 C45 C44 119.9(7)
C45 C46 C41 120.5(7)
C52 C51 C56 118.8(7)
C52 C51 P2 118.5(5)
C56 C51 P2 122.7(6)
C51 C52 C53 120.8(7)
C54 C53 C52 119.5(8)
C55 C54 C53 121.1(7)
C54 C55 C56 120.6(8)
C51 C56 C55 119.1(8)
C66 C61 C62 117.5(6)
C66 C61 P2 120.5(5)
C62 C61 P2 121.9(5)
C63 C62 C61 121.0(7)
C64 C63 C62 121.1(7)
C63 C64 C65 118.7(7)
C64 C65 C66 120.6(7)
C61 C66 C65 121.2(7)

loop_
_geom_bond_atom_site_label_1
_geom_bond_atom_site_label_2
_geom_bond_distance
Os C1 1.843(6)
Os P2 2.3723(15)
Os P1 2.3725(15)
Os Si 2.3783(17)
Os S1 2.4593(14)
Os S2 2.5431(15)
Si O3 1.664(5)
Si O4 1.665(4)
Si O2 1.674(5)
S1 C2 1.708(6)
S2 C2 1.716(6)
P1 C21 1.833(6)
P1 C31 1.844(7)
P1 C11 1.845(6)
P2 C41 1.828(7)
P2 C51 1.837(7)
P2 C61 1.848(6)
O1 C1 1.171(7)
O2 C5 1.432(9)
O3 C7 1.404(8)
O4 C9 1.426(7)
N1 C2 1.333(7)
N1 C3 1.424(10)
N1 C4 1.445(12)
N2 C6 1.428(9)
N2 C10 1.451(9)
N2 C8 1.453(10)
C5 C6 1.519(11)
C7 C8 1.525(11)
C9 C10 1.495(10)
C11 C16 1.369(9)
C11 C12 1.397(9)
C12 C13 1.403(10)
C13 C14 1.367(11)
C14 C15 1.355(11)
C15 C16 1.406(10)
C21 C26 1.382(9)
C21 C22 1.390(10)
C22 C23 1.386(9)
C23 C24 1.378(11)
C24 C25 1.424(14)
C25 C26 1.387(12)
C31 C36 1.379(9)
C31 C32 1.405(9)
C32 C33 1.372(11)
C33 C34 1.370(11)
C34 C35 1.379(10)
C35 C36 1.392(9)
C41 C46 1.389(9)
C41 C42 1.413(10)
C42 C43 1.361(10)
C43 C44 1.363(11)
C44 C45 1.386(11)
C45 C46 1.381(10)
C51 C52 1.379(10)
C51 C56 1.405(10)
C52 C53 1.415(9)
C53 C54 1.362(12)
C54 C55 1.356(14)
C55 C56 1.416(11)
C61 C66 1.385(9)
C61 C62 1.396(9)
C62 C63 1.376(10)
C63 C64 1.375(10)
C64 C65 1.378(11)
C65 C66 1.386(10)
